data_2232733
loop_
_publ_author_name
'Deng, Zhi-Rong'
'Wang, Shu-Qing'
'Dong, Wei-Li'
'Wang, Run-Ling'

_publ_section_title
;
 Ethyl
 4-[(4-chlorophenoxy)methyl]-2-(4-nitrophenyl)-1,3-thiazole-5-carboxylate
;
_journal_coeditor_code HB6513
_journal_issue 12
_journal_name_full 'Acta Crystallographica Section E'
_journal_page_first o3433
_journal_paper_doi 10.1107/S1600536811049774
_journal_volume 67
_journal_year 2011
_chemical_formula_iupac 'C19 H15 Cl N2 O5 S'
_chemical_formula_moiety 'C19 H15 Cl N2 O5 S'
_chemical_formula_sum 'C19 H15 Cl N2 O5 S'
_chemical_formula_weight 418.84
_chemical_name_systematic
;
Ethyl 4-[(4-chlorophenoxy)methyl]-2-(4-nitrophenyl)-1,3-thiazole-5-carboxylate
;
_space_group_IT_number 2
_symmetry_cell_setting triclinic
_symmetry_space_group_name_Hall '-P 1'
_symmetry_space_group_name_H-M 'P -1'
_atom_sites_solution_hydrogens geom
_atom_sites_solution_primary direct
_atom_sites_solution_secondary difmap
_cell_angle_alpha 95.414(8)
_cell_angle_beta 93.595(13)
_cell_angle_gamma 95.536(9)
_cell_formula_units_Z 4
_cell_length_a 7.658(2)
_cell_length_b 7.736(2)
_cell_length_c 31.462(9)
_cell_measurement_reflns_used 5373
_cell_measurement_temperature 113(2)
_cell_measurement_theta_max 28.0
_cell_measurement_theta_min 2.0
_cell_volume 1842.1(9)
_computing_cell_refinement 'CrystalClear (Rigaku/MSC, 2005)'
_computing_data_collection 'CrystalClear (Rigaku/MSC, 2005)'
_computing_data_reduction 'CrystalClear (Rigaku/MSC, 2005)'
_computing_molecular_graphics 'SHELXTL (Sheldrick, 2008)'
_computing_publication_material 'SHELXTL (Sheldrick, 2008)'
_computing_structure_refinement 'SHELXL97 (Sheldrick, 2008)'
_computing_structure_solution 'SHELXS97 (Sheldrick, 2008)'
_diffrn_ambient_temperature 113(2)
_diffrn_detector_area_resol_mean 28.5714
_diffrn_measured_fraction_theta_full 0.994
_diffrn_measured_fraction_theta_max 0.994
_diffrn_measurement_device_type 'Rigaku Saturn724+ CCD'
_diffrn_measurement_method 'profile data from \w-scans'
_diffrn_radiation_monochromator graphite
_diffrn_radiation_source 'fine-focus sealed tube'
_diffrn_radiation_type MoK\a
_diffrn_radiation_wavelength 0.71073
_diffrn_reflns_av_R_equivalents 0.0535
_diffrn_reflns_av_sigmaI/netI 0.0863
_diffrn_reflns_limit_h_max 9
_diffrn_reflns_limit_h_min -9
_diffrn_reflns_limit_k_max 9
_diffrn_reflns_limit_k_min -9
_diffrn_reflns_limit_l_max 37
_diffrn_reflns_limit_l_min -34
_diffrn_reflns_number 16159
_diffrn_reflns_theta_full 25.25
_diffrn_reflns_theta_max 25.25
_diffrn_reflns_theta_min 1.96
_diffrn_standards_decay_% 0
_diffrn_standards_interval_count 0
_diffrn_standards_interval_time 0
_diffrn_standards_number 0
_exptl_absorpt_coefficient_mu 0.356
_exptl_absorpt_correction_T_max 0.9653
_exptl_absorpt_correction_T_min 0.9322
_exptl_absorpt_correction_type multi-scan
_exptl_absorpt_process_details '(CrystalClear; Rigaku/MSC, 2005)'
_exptl_crystal_colour colorless
_exptl_crystal_density_diffrn 1.510
_exptl_crystal_density_method 'not measured'
_exptl_crystal_description block
_exptl_crystal_F_000 864
_exptl_crystal_size_max 0.20
_exptl_crystal_size_mid 0.18
_exptl_crystal_size_min 0.10
_refine_diff_density_max 0.695
_refine_diff_density_min -0.538
_refine_ls_extinction_method none
_refine_ls_goodness_of_fit_ref 1.071
_refine_ls_hydrogen_treatment constr
_refine_ls_matrix_type full
_refine_ls_number_parameters 507
_refine_ls_number_reflns 6636
_refine_ls_number_restraints 0
_refine_ls_restrained_S_all 1.071
_refine_ls_R_factor_all 0.0840
_refine_ls_R_factor_gt 0.0582
_refine_ls_shift/su_max 0.000
_refine_ls_shift/su_mean 0.000
_refine_ls_structure_factor_coef Fsqd
_refine_ls_weighting_details 'calc w=1/[\s^2^(Fo^2^)+(0.0487P)^2^] where P=(Fo^2^+2Fc^2^)/3'
_refine_ls_weighting_scheme calc
_refine_ls_wR_factor_gt 0.1243
_refine_ls_wR_factor_ref 0.1379
_reflns_number_gt 4821
_reflns_number_total 6636
_reflns_threshold_expression I>2\s(I)
_cod_data_source_file hb6513.cif
_cod_data_source_block I
_cod_original_cell_volume 1841.9(9)
_cod_database_code 2232733
_cod_database_fobs_code 2232733

loop_
_symmetry_equiv_pos_as_xyz
'x, y, z'
'-x, -y, -z'

loop_
_atom_site_type_symbol
_atom_site_label
_atom_site_fract_x
_atom_site_fract_y
_atom_site_fract_z
_atom_site_U_iso_or_equiv
_atom_site_adp_type
_atom_site_calc_flag
_atom_site_refinement_flags
_atom_site_occupancy
_atom_site_symmetry_multiplicity
Cl Cl1 0.06288(14) 0.22346(16) 0.14799(3) 0.0624(3) Uani d . 1 1
Cl Cl2 0.75805(14) 0.89132(14) 0.35049(3) 0.0543(3) Uani d . 1 1
S S1 0.31213(10) 0.60383(11) 0.47252(2) 0.0282(2) Uani d . 1 1
S S2 0.38418(10) 0.69544(11) 0.02723(2) 0.0270(2) Uani d . 1 1
O O1 -0.2945(3) 0.9265(4) 0.62204(8) 0.0494(7) Uani d . 1 1
O O2 -0.4697(3) 0.9946(3) 0.57059(8) 0.0458(7) Uani d . 1 1
O O3 0.1342(3) 0.4482(3) 0.33207(7) 0.0371(6) Uani d . 1 1
O O4 0.5159(3) 0.4840(3) 0.36414(7) 0.0329(6) Uani d . 1 1
O O5 0.5999(3) 0.4344(4) 0.43078(7) 0.0481(7) Uani d . 1 1
O O6 0.0810(3) 1.2838(4) -0.12206(7) 0.0473(7) Uani d . 1 1
O O7 0.0164(3) 1.4680(3) -0.07058(7) 0.0431(6) Uani d . 1 1
O O8 0.5491(3) 0.8696(3) 0.16726(7) 0.0391(6) Uani d . 1 1
O O9 0.4837(3) 0.4928(3) 0.13384(7) 0.0393(6) Uani d . 1 1
O O10 0.5477(3) 0.4164(3) 0.06707(7) 0.0479(7) Uani d . 1 1
N N1 -0.3375(4) 0.9339(4) 0.58378(9) 0.0351(7) Uani d . 1 1
N N2 0.0807(3) 0.6965(4) 0.41884(8) 0.0284(6) Uani d . 1 1
N N3 0.0757(3) 1.3317(4) -0.08384(9) 0.0329(7) Uani d . 1 1
N N4 0.3024(3) 0.9408(4) 0.08080(8) 0.0269(6) Uani d . 1 1
C C1 0.0473(4) 0.7472(4) 0.53661(10) 0.0273(8) Uani d . 1 1
H H1 0.1548 0.7055 0.5458 0.033 Uiso calc R 1 1
C C2 -0.0636(4) 0.8068(4) 0.56656(10) 0.0292(8) Uani d . 1 1
H H2 -0.0337 0.8070 0.5963 0.035 Uiso calc R 1 1
C C3 -0.2193(4) 0.8660(4) 0.55205(10) 0.0283(8) Uani d . 1 1
C C4 -0.2677(4) 0.8684(4) 0.50915(10) 0.0264(7) Uani d . 1 1
H H4 -0.3748 0.9112 0.5002 0.032 Uiso calc R 1 1
C C5 -0.1574(4) 0.8076(4) 0.47948(10) 0.0264(8) Uani d . 1 1
H H5 -0.1897 0.8060 0.4498 0.032 Uiso calc R 1 1
C C6 0.0014(4) 0.7483(4) 0.49283(9) 0.0258(7) Uani d . 1 1
C C7 0.1180(4) 0.6887(4) 0.45996(10) 0.0257(8) Uani d . 1 1
C C8 0.3452(4) 0.5764(4) 0.41898(9) 0.0265(8) Uani d . 1 1
C C9 0.2093(4) 0.6326(4) 0.39547(10) 0.0274(8) Uani d . 1 1
C C10 0.1867(4) 0.6278(5) 0.34789(9) 0.0337(8) Uani d . 1 1
H H10A 0.0954 0.7027 0.3394 0.040 Uiso calc R 1 1
H H10B 0.2985 0.6696 0.3362 0.040 Uiso calc R 1 1
C C11 0.1246(4) 0.4053(5) 0.28864(10) 0.0325(8) Uani d . 1 1
C C12 0.0871(4) 0.2302(5) 0.27464(11) 0.0414(9) Uani d . 1 1
H H12 0.0740 0.1475 0.2950 0.050 Uiso calc R 1 1
C C13 0.0684(4) 0.1737(5) 0.23175(11) 0.0435(10) Uani d . 1 1
H H13 0.0434 0.0529 0.2224 0.052 Uiso calc R 1 1
C C14 0.0866(4) 0.2951(6) 0.20225(11) 0.0419(10) Uani d . 1 1
C C15 0.1222(5) 0.4678(5) 0.21532(11) 0.0448(10) Uani d . 1 1
H H15 0.1323 0.5494 0.1946 0.054 Uiso calc R 1 1
C C16 0.1441(4) 0.5272(5) 0.25884(11) 0.0400(9) Uani d . 1 1
H H16 0.1717 0.6479 0.2680 0.048 Uiso calc R 1 1
C C17 0.5000(4) 0.4921(5) 0.40608(11) 0.0304(8) Uani d . 1 1
C C18 0.6616(4) 0.3931(5) 0.34835(11) 0.0395(9) Uani d . 1 1
H H18A 0.6565 0.2742 0.3577 0.047 Uiso calc R 1 1
H H18B 0.7758 0.4579 0.3593 0.047 Uiso calc R 1 1
C C19 0.6409(4) 0.3845(5) 0.30047(10) 0.0427(10) Uani d . 1 1
H H19A 0.5281 0.3186 0.2901 0.064 Uiso calc R 1 1
H H19B 0.7370 0.3262 0.2882 0.064 Uiso calc R 1 1
H H19C 0.6440 0.5030 0.2918 0.064 Uiso calc R 1 1
C C20 0.2591(4) 0.9569(4) -0.03709(9) 0.0254(7) Uani d . 1 1
H H20 0.3027 0.8497 -0.0463 0.030 Uiso calc R 1 1
C C21 0.2033(4) 1.0641(4) -0.06709(10) 0.0253(7) Uani d . 1 1
H H21 0.2087 1.0325 -0.0969 0.030 Uiso calc R 1 1
C C22 0.1395(4) 1.2188(4) -0.05227(10) 0.0263(8) Uani d . 1 1
C C23 0.1314(4) 1.2715(4) -0.00937(9) 0.0260(7) Uani d . 1 1
H H23 0.0880 1.3790 -0.0004 0.031 Uiso calc R 1 1
C C24 0.1879(4) 1.1641(4) 0.02008(10) 0.0258(7) Uani d . 1 1
H H24 0.1835 1.1980 0.0498 0.031 Uiso calc R 1 1
C C25 0.2512(3) 1.0067(4) 0.00690(9) 0.0215(7) Uani d . 1 1
C C26 0.3069(3) 0.8944(4) 0.03974(9) 0.0227(7) Uani d . 1 1
C C27 0.4094(4) 0.6720(4) 0.08080(9) 0.0256(7) Uani d . 1 1
C C28 0.3598(4) 0.8142(4) 0.10414(9) 0.0260(8) Uani d . 1 1
C C29 0.3674(4) 0.8490(5) 0.15229(10) 0.0352(9) Uani d . 1 1
H H29A 0.3119 0.9563 0.1607 0.042 Uiso calc R 1 1
H H29B 0.3043 0.7502 0.1647 0.042 Uiso calc R 1 1
C C30 0.5855(4) 0.8708(5) 0.21057(10) 0.0337(9) Uani d . 1 1
C C31 0.7463(4) 0.8208(5) 0.22347(11) 0.0419(10) Uani d . 1 1
H H31 0.8221 0.7818 0.2026 0.050 Uiso calc R 1 1
C C32 0.7992(5) 0.8266(5) 0.26642(11) 0.0437(10) Uani d . 1 1
H H32 0.9109 0.7929 0.2751 0.052 Uiso calc R 1 1
C C33 0.6870(5) 0.8826(5) 0.29680(10) 0.0385(9) Uani d . 1 1
C C34 0.5246(4) 0.9283(5) 0.28490(11) 0.0379(9) Uani d . 1 1
H H34 0.4479 0.9636 0.3059 0.045 Uiso calc R 1 1
C C35 0.4729(5) 0.9223(5) 0.24120(11) 0.0386(9) Uani d . 1 1
H H35 0.3602 0.9537 0.2325 0.046 Uiso calc R 1 1
C C36 0.4860(4) 0.5145(5) 0.09238(11) 0.0317(8) Uani d . 1 1
C C37 0.5723(6) 0.3412(5) 0.14607(12) 0.0566(12) Uani d . 1 1
H H37A 0.5024 0.2315 0.1338 0.068 Uiso calc R 1 1
H H37B 0.6898 0.3444 0.1345 0.068 Uiso calc R 1 1
C C38 0.5903(6) 0.3461(6) 0.19137(12) 0.0651(13) Uani d . 1 1
H H38A 0.6576 0.4558 0.2034 0.098 Uiso calc R 1 1
H H38B 0.6522 0.2476 0.1994 0.098 Uiso calc R 1 1
H H38C 0.4735 0.3381 0.2025 0.098 Uiso calc R 1 1

loop_
_atom_site_aniso_label
_atom_site_aniso_U_11
_atom_site_aniso_U_22
_atom_site_aniso_U_33
_atom_site_aniso_U_12
_atom_site_aniso_U_13
_atom_site_aniso_U_23
Cl1 0.0789(8) 0.0728(9) 0.0332(6) 0.0111(6) 0.0073(5) -0.0124(5)
Cl2 0.0793(7) 0.0543(7) 0.0292(5) 0.0136(6) -0.0041(5) 0.0023(5)
S1 0.0269(4) 0.0314(5) 0.0265(5) 0.0083(4) 0.0003(3) 0.0002(4)
S2 0.0299(4) 0.0238(5) 0.0267(5) 0.0065(4) -0.0012(3) -0.0019(4)
O1 0.0576(17) 0.063(2) 0.0317(15) 0.0229(14) 0.0142(12) 0.0032(13)
O2 0.0411(15) 0.0510(19) 0.0493(16) 0.0228(13) 0.0121(12) 0.0010(13)
O3 0.0433(14) 0.0385(16) 0.0268(13) -0.0016(12) 0.0015(10) -0.0046(11)
O4 0.0287(12) 0.0390(16) 0.0329(14) 0.0123(11) 0.0078(10) 0.0001(11)
O5 0.0421(15) 0.071(2) 0.0341(14) 0.0317(14) -0.0020(11) 0.0000(14)
O6 0.0652(17) 0.0533(19) 0.0289(14) 0.0219(14) 0.0086(12) 0.0126(13)
O7 0.0471(15) 0.0401(17) 0.0462(16) 0.0212(13) 0.0030(12) 0.0088(13)
O8 0.0378(14) 0.0485(18) 0.0278(13) -0.0048(12) -0.0015(10) -0.0016(12)
O9 0.0582(16) 0.0258(15) 0.0341(14) 0.0139(12) -0.0096(11) 0.0026(11)
O10 0.0687(18) 0.0373(17) 0.0391(15) 0.0269(14) -0.0019(13) -0.0062(12)
N1 0.0354(17) 0.0311(19) 0.0399(19) 0.0074(14) 0.0118(14) -0.0004(15)
N2 0.0306(15) 0.0284(17) 0.0264(15) 0.0072(12) 0.0024(12) -0.0004(12)
N3 0.0274(15) 0.038(2) 0.0357(18) 0.0065(14) 0.0037(12) 0.0100(14)
N4 0.0283(15) 0.0282(17) 0.0250(15) 0.0064(12) 0.0047(11) 0.0014(12)
C1 0.0223(16) 0.029(2) 0.0310(19) 0.0076(14) -0.0013(13) 0.0005(15)
C2 0.0328(18) 0.028(2) 0.0263(18) 0.0046(15) 0.0030(14) 0.0008(15)
C3 0.0315(18) 0.0208(19) 0.0336(19) 0.0064(15) 0.0109(14) -0.0009(15)
C4 0.0234(17) 0.0211(19) 0.0341(19) 0.0030(14) 0.0013(14) -0.0001(15)
C5 0.0274(17) 0.024(2) 0.0271(18) 0.0039(14) 0.0002(13) -0.0004(14)
C6 0.0298(17) 0.0201(19) 0.0271(18) 0.0032(14) 0.0014(13) 0.0009(14)
C7 0.0242(17) 0.0207(19) 0.0312(19) 0.0023(14) -0.0015(13) 0.0001(15)
C8 0.0281(17) 0.023(2) 0.0272(18) 0.0034(14) 0.0018(13) -0.0023(15)
C9 0.0305(18) 0.029(2) 0.0237(17) 0.0053(15) 0.0063(13) 0.0010(15)
C10 0.0356(19) 0.038(2) 0.0285(19) 0.0097(17) 0.0048(14) -0.0002(16)
C11 0.0260(18) 0.044(2) 0.0272(19) 0.0087(16) 0.0039(14) -0.0024(17)
C12 0.046(2) 0.038(3) 0.039(2) -0.0013(18) 0.0043(17) 0.0000(18)
C13 0.041(2) 0.042(3) 0.045(2) 0.0008(19) 0.0050(17) -0.005(2)
C14 0.039(2) 0.055(3) 0.032(2) 0.0090(19) 0.0072(16) -0.0057(19)
C15 0.057(2) 0.044(3) 0.036(2) 0.013(2) 0.0135(18) 0.0045(19)
C16 0.044(2) 0.044(3) 0.035(2) 0.0099(18) 0.0080(16) 0.0050(18)
C17 0.0273(18) 0.028(2) 0.035(2) 0.0039(15) 0.0023(15) -0.0031(16)
C18 0.0293(19) 0.044(3) 0.047(2) 0.0147(17) 0.0132(16) -0.0025(18)
C19 0.048(2) 0.040(3) 0.042(2) 0.0097(18) 0.0189(17) 0.0019(18)
C20 0.0247(17) 0.024(2) 0.0281(18) 0.0072(14) 0.0024(13) 0.0014(14)
C21 0.0236(16) 0.025(2) 0.0256(18) 0.0000(14) 0.0024(13) -0.0012(14)
C22 0.0198(16) 0.029(2) 0.0313(19) 0.0034(14) 0.0002(13) 0.0070(15)
C23 0.0197(16) 0.026(2) 0.0318(19) 0.0017(14) 0.0022(13) 0.0004(15)
C24 0.0228(16) 0.030(2) 0.0239(17) 0.0051(14) 0.0022(13) -0.0019(15)
C25 0.0164(15) 0.0236(19) 0.0235(17) -0.0007(13) 0.0004(12) 0.0011(14)
C26 0.0178(16) 0.0202(19) 0.0291(18) 0.0002(13) 0.0008(13) -0.0008(14)
C27 0.0251(17) 0.028(2) 0.0241(17) 0.0036(14) -0.0020(13) 0.0046(14)
C28 0.0245(17) 0.029(2) 0.0242(17) 0.0018(15) -0.0003(13) 0.0019(15)
C29 0.038(2) 0.037(2) 0.032(2) 0.0064(17) 0.0060(15) 0.0045(17)
C30 0.047(2) 0.028(2) 0.0230(18) -0.0080(17) 0.0034(15) -0.0012(15)
C31 0.039(2) 0.051(3) 0.034(2) 0.0018(18) 0.0027(16) -0.0033(19)
C32 0.046(2) 0.048(3) 0.037(2) 0.0106(19) 0.0025(17) -0.0035(19)
C33 0.062(2) 0.026(2) 0.0265(19) 0.0013(18) 0.0015(17) 0.0006(16)
C34 0.049(2) 0.032(2) 0.033(2) 0.0055(18) 0.0071(16) 0.0002(17)
C35 0.045(2) 0.037(2) 0.035(2) 0.0054(18) 0.0081(16) -0.0008(17)
C36 0.0324(19) 0.031(2) 0.030(2) 0.0027(16) -0.0089(15) 0.0029(16)
C37 0.103(3) 0.026(2) 0.042(2) 0.023(2) -0.011(2) 0.0083(19)
C38 0.090(3) 0.040(3) 0.064(3) 0.015(2) -0.025(2) 0.010(2)

loop_
_atom_type_symbol
_atom_type_description
_atom_type_scat_dispersion_real
_atom_type_scat_dispersion_imag
_atom_type_scat_source
C C 0.0033 0.0016 'International Tables Vol C Tables 4.2.6.8 and 6.1.1.4'
H H 0.0000 0.0000 'International Tables Vol C Tables 4.2.6.8 and 6.1.1.4'
N N 0.0061 0.0033 'International Tables Vol C Tables 4.2.6.8 and 6.1.1.4'
O O 0.0106 0.0060 'International Tables Vol C Tables 4.2.6.8 and 6.1.1.4'
S S 0.1246 0.1234 'International Tables Vol C Tables 4.2.6.8 and 6.1.1.4'
Cl Cl 0.1484 0.1585 'International Tables Vol C Tables 4.2.6.8 and 6.1.1.4'

loop_
_geom_angle_atom_site_label_1
_geom_angle_atom_site_label_2
_geom_angle_atom_site_label_3
_geom_angle
C8 S1 C7 89.05(15)
C27 S2 C26 89.03(15)
C11 O3 C10 117.6(3)
C17 O4 C18 116.1(3)
C30 O8 C29 116.6(2)
C36 O9 C37 113.7(3)
O2 N1 O1 124.3(3)
O2 N1 C3 118.3(3)
O1 N1 C3 117.5(3)
C7 N2 C9 110.5(3)
O6 N3 O7 123.3(3)
O6 N3 C22 118.3(3)
O7 N3 C22 118.4(3)
C26 N4 C28 110.4(3)
C2 C1 C6 120.1(3)
C2 C1 H1 120.0
C6 C1 H1 120.0
C1 C2 C3 118.4(3)
C1 C2 H2 120.8
C3 C2 H2 120.8
C4 C3 C2 122.7(3)
C4 C3 N1 118.3(3)
C2 C3 N1 118.9(3)
C5 C4 C3 118.7(3)
C5 C4 H4 120.7
C3 C4 H4 120.7
C4 C5 C6 120.3(3)
C4 C5 H5 119.8
C6 C5 H5 119.8
C5 C6 C1 119.8(3)
C5 C6 C7 118.6(3)
C1 C6 C7 121.6(3)
N2 C7 C6 122.3(3)
N2 C7 S1 115.0(2)
C6 C7 S1 122.6(2)
C9 C8 C17 131.6(3)
C9 C8 S1 110.3(2)
C17 C8 S1 118.0(2)
N2 C9 C8 115.1(3)
N2 C9 C10 117.9(3)
C8 C9 C10 126.9(3)
O3 C10 C9 106.2(3)
O3 C10 H10A 110.5
C9 C10 H10A 110.5
O3 C10 H10B 110.5
C9 C10 H10B 110.5
H10A C10 H10B 108.7
O3 C11 C12 116.3(3)
O3 C11 C16 124.0(3)
C12 C11 C16 119.7(3)
C13 C12 C11 121.0(4)
C13 C12 H12 119.5
C11 C12 H12 119.5
C12 C13 C14 119.1(4)
C12 C13 H13 120.4
C14 C13 H13 120.4
C15 C14 C13 120.8(3)
C15 C14 Cl1 120.1(3)
C13 C14 Cl1 119.1(3)
C14 C15 C16 120.8(4)
C14 C15 H15 119.6
C16 C15 H15 119.6
C11 C16 C15 118.5(4)
C11 C16 H16 120.7
C15 C16 H16 120.7
O5 C17 O4 123.8(3)
O5 C17 C8 123.5(3)
O4 C17 C8 112.7(3)
O4 C18 C19 106.2(3)
O4 C18 H18A 110.5
C19 C18 H18A 110.5
O4 C18 H18B 110.5
C19 C18 H18B 110.5
H18A C18 H18B 108.7
C18 C19 H19A 109.5
C18 C19 H19B 109.5
H19A C19 H19B 109.5
C18 C19 H19C 109.5
H19A C19 H19C 109.5
H19B C19 H19C 109.5
C21 C20 C25 120.1(3)
C21 C20 H20 119.9
C25 C20 H20 119.9
C20 C21 C22 118.0(3)
C20 C21 H21 121.0
C22 C21 H21 121.0
C23 C22 C21 123.2(3)
C23 C22 N3 118.3(3)
C21 C22 N3 118.5(3)
C22 C23 C24 118.2(3)
C22 C23 H23 120.9
C24 C23 H23 120.9
C23 C24 C25 120.9(3)
C23 C24 H24 119.6
C25 C24 H24 119.6
C24 C25 C20 119.6(3)
C24 C25 C26 118.8(3)
C20 C25 C26 121.6(3)
N4 C26 C25 122.0(3)
N4 C26 S2 115.0(2)
C25 C26 S2 122.9(2)
C28 C27 C36 133.4(3)
C28 C27 S2 110.2(3)
C36 C27 S2 116.3(2)
C27 C28 N4 115.4(3)
C27 C28 C29 127.3(3)
N4 C28 C29 117.2(3)
O8 C29 C28 107.0(2)
O8 C29 H29A 110.3
C28 C29 H29A 110.3
O8 C29 H29B 110.3
C28 C29 H29B 110.3
H29A C29 H29B 108.6
O8 C30 C31 116.4(3)
O8 C30 C35 124.2(3)
C31 C30 C35 119.4(3)
C30 C31 C32 120.8(3)
C30 C31 H31 119.6
C32 C31 H31 119.6
C31 C32 C33 119.3(4)
C31 C32 H32 120.4
C33 C32 H32 120.4
C34 C33 C32 121.2(3)
C34 C33 Cl2 120.6(3)
C32 C33 Cl2 118.3(3)
C33 C34 C35 119.0(3)
C33 C34 H34 120.5
C35 C34 H34 120.5
C30 C35 C34 120.4(3)
C30 C35 H35 119.8
C34 C35 H35 119.8
O10 C36 O9 123.2(3)
O10 C36 C27 123.2(3)
O9 C36 C27 113.7(3)
C38 C37 O9 109.6(3)
C38 C37 H37A 109.8
O9 C37 H37A 109.8
C38 C37 H37B 109.8
O9 C37 H37B 109.8
H37A C37 H37B 108.2
C37 C38 H38A 109.5
C37 C38 H38B 109.5
H38A C38 H38B 109.5
C37 C38 H38C 109.5
H38A C38 H38C 109.5
H38B C38 H38C 109.5

loop_
_geom_bond_atom_site_label_1
_geom_bond_atom_site_label_2
_geom_bond_distance
Cl1 C14 1.737(3)
Cl2 C33 1.735(3)
S1 C8 1.716(3)
S1 C7 1.721(3)
S2 C27 1.713(3)
S2 C26 1.722(3)
O1 N1 1.236(3)
O2 N1 1.222(3)
O3 C11 1.371(4)
O3 C10 1.441(4)
O4 C17 1.329(4)
O4 C18 1.463(3)
O5 C17 1.202(4)
O6 N3 1.229(3)
O7 N3 1.235(3)
O8 C30 1.373(4)
O8 C29 1.430(4)
O9 C36 1.332(4)
O9 C37 1.480(4)
O10 C36 1.198(4)
N1 C3 1.483(4)
N2 C7 1.316(4)
N2 C9 1.368(4)
N3 C22 1.475(4)
N4 C26 1.311(4)
N4 C28 1.368(4)
C1 C2 1.384(4)
C1 C6 1.401(4)
C1 H1 0.9500
C2 C3 1.384(4)
C2 H2 0.9500
C3 C4 1.380(4)
C4 C5 1.378(4)
C4 H4 0.9500
C5 C6 1.395(4)
C5 H5 0.9500
C6 C7 1.478(4)
C8 C9 1.368(4)
C8 C17 1.468(4)
C9 C10 1.493(4)
C10 H10A 0.9900
C10 H10B 0.9900
C11 C12 1.382(5)
C11 C16 1.395(5)
C12 C13 1.373(4)
C12 H12 0.9500
C13 C14 1.385(5)
C13 H13 0.9500
C14 C15 1.357(5)
C15 C16 1.397(4)
C15 H15 0.9500
C16 H16 0.9500
C18 C19 1.499(4)
C18 H18A 0.9900
C18 H18B 0.9900
C19 H19A 0.9800
C19 H19B 0.9800
C19 H19C 0.9800
C20 C21 1.388(4)
C20 C25 1.408(4)
C20 H20 0.9500
C21 C22 1.387(4)
C21 H21 0.9500
C22 C23 1.380(4)
C23 C24 1.379(4)
C23 H23 0.9500
C24 C25 1.391(4)
C24 H24 0.9500
C25 C26 1.479(4)
C27 C28 1.363(4)
C27 C36 1.468(5)
C28 C29 1.510(4)
C29 H29A 0.9900
C29 H29B 0.9900
C30 C31 1.375(5)
C30 C35 1.389(4)
C31 C32 1.381(4)
C31 H31 0.9500
C32 C33 1.391(5)
C32 H32 0.9500
C33 C34 1.365(5)
C34 C35 1.402(4)
C34 H34 0.9500
C35 H35 0.9500
C37 C38 1.420(5)
C37 H37A 0.9900
C37 H37B 0.9900
C38 H38A 0.9800
C38 H38B 0.9800
C38 H38C 0.9800

loop_
_geom_hbond_atom_site_label_D
_geom_hbond_atom_site_label_H
_geom_hbond_atom_site_label_A
_geom_hbond_site_symmetry_A
_geom_hbond_distance_DH
_geom_hbond_distance_HA
_geom_hbond_distance_DA
_geom_hbond_angle_DHA
C1 H1 O5 2_666 0.95 2.37 3.314(4) 172
C20 H20 O10 2_665 0.95 2.50 3.450(4) 173

loop_
_geom_torsion_atom_site_label_1
_geom_torsion_atom_site_label_2
_geom_torsion_atom_site_label_3
_geom_torsion_atom_site_label_4
_geom_torsion
C6 C1 C2 C3 0.2(5)
C1 C2 C3 C4 -0.2(5)
C1 C2 C3 N1 -178.6(3)
O2 N1 C3 C4 -2.4(5)
O1 N1 C3 C4 178.1(3)
O2 N1 C3 C2 176.1(3)
O1 N1 C3 C2 -3.4(5)
C2 C3 C4 C5 0.7(5)
N1 C3 C4 C5 179.2(3)
C3 C4 C5 C6 -1.3(5)
C4 C5 C6 C1 1.4(5)
C4 C5 C6 C7 -178.3(3)
C2 C1 C6 C5 -0.8(5)
C2 C1 C6 C7 178.9(3)
C9 N2 C7 C6 -179.7(3)
C9 N2 C7 S1 0.2(4)
C5 C6 C7 N2 2.9(5)
C1 C6 C7 N2 -176.8(3)
C5 C6 C7 S1 -177.0(2)
C1 C6 C7 S1 3.3(4)
C8 S1 C7 N2 -0.2(3)
C8 S1 C7 C6 179.7(3)
C7 S1 C8 C9 0.1(3)
C7 S1 C8 C17 -176.7(3)
C7 N2 C9 C8 -0.2(4)
C7 N2 C9 C10 178.7(3)
C17 C8 C9 N2 176.2(3)
S1 C8 C9 N2 0.0(4)
C17 C8 C9 C10 -2.6(6)
S1 C8 C9 C10 -178.7(3)
C11 O3 C10 C9 -172.6(2)
N2 C9 C10 O3 -104.0(3)
C8 C9 C10 O3 74.7(4)
C10 O3 C11 C12 175.2(3)
C10 O3 C11 C16 -7.1(4)
O3 C11 C12 C13 177.7(3)
C16 C11 C12 C13 -0.1(5)
C11 C12 C13 C14 -0.4(5)
C12 C13 C14 C15 -0.1(5)
C12 C13 C14 Cl1 180.0(3)
C13 C14 C15 C16 1.0(6)
Cl1 C14 C15 C16 -179.1(3)
O3 C11 C16 C15 -176.6(3)
C12 C11 C16 C15 1.0(5)
C14 C15 C16 C11 -1.5(5)
C18 O4 C17 O5 2.2(5)
C18 O4 C17 C8 -176.8(3)
C9 C8 C17 O5 -172.4(4)
S1 C8 C17 O5 3.5(5)
C9 C8 C17 O4 6.6(5)
S1 C8 C17 O4 -177.5(2)
C17 O4 C18 C19 174.1(3)
C25 C20 C21 C22 -0.4(4)
C20 C21 C22 C23 0.9(4)
C20 C21 C22 N3 -178.5(3)
O6 N3 C22 C23 -179.2(3)
O7 N3 C22 C23 -0.5(4)
O6 N3 C22 C21 0.3(4)
O7 N3 C22 C21 178.9(3)
C21 C22 C23 C24 -0.6(4)
N3 C22 C23 C24 178.7(3)
C22 C23 C24 C25 -0.1(4)
C23 C24 C25 C20 0.5(4)
C23 C24 C25 C26 -178.8(3)
C21 C20 C25 C24 -0.2(4)
C21 C20 C25 C26 179.0(3)
C28 N4 C26 C25 179.8(3)
C28 N4 C26 S2 -0.9(3)
C24 C25 C26 N4 -1.8(4)
C20 C25 C26 N4 179.0(3)
C24 C25 C26 S2 179.0(2)
C20 C25 C26 S2 -0.3(4)
C27 S2 C26 N4 0.8(2)
C27 S2 C26 C25 -179.9(3)
C26 S2 C27 C28 -0.4(2)
C26 S2 C27 C36 -177.3(3)
C36 C27 C28 N4 176.2(3)
S2 C27 C28 N4 0.0(3)
C36 C27 C28 C29 -1.5(6)
S2 C27 C28 C29 -177.6(2)
C26 N4 C28 C27 0.6(4)
C26 N4 C28 C29 178.5(2)
C30 O8 C29 C28 -168.5(3)
C27 C28 C29 O8 65.7(4)
N4 C28 C29 O8 -111.9(3)
C29 O8 C30 C31 154.8(3)
C29 O8 C30 C35 -26.7(5)
O8 C30 C31 C32 176.5(3)
C35 C30 C31 C32 -2.1(6)
C30 C31 C32 C33 0.5(6)
C31 C32 C33 C34 1.3(6)
C31 C32 C33 Cl2 -179.2(3)
C32 C33 C34 C35 -1.5(6)
Cl2 C33 C34 C35 179.0(3)
O8 C30 C35 C34 -176.6(3)
C31 C30 C35 C34 1.8(5)
C33 C34 C35 C30 0.0(5)
C37 O9 C36 O10 2.9(5)
C37 O9 C36 C27 -175.8(3)
C28 C27 C36 O10 -167.3(3)
S2 C27 C36 O10 8.7(5)
C28 C27 C36 O9 11.4(5)
S2 C27 C36 O9 -172.6(2)
C36 O9 C37 C38 169.9(3)
